data_2211702
loop_
_publ_author_name
'Odaba\,so\(glu, Mustafa'
'B\"uy\"ukg\"ung\"or, Orhan'

_publ_section_title '[2-Methyl-4-(3-oxo-1,3-dihydroisobenzofuran-1-ylamino)phenyl]isobenzofuran-1(3<i>H</i>)-one'
_journal_coeditor_code AT2176
_journal_issue 1
_journal_name_full 'Acta Crystallographica Section E'
_journal_page_first o22
_journal_page_last o24
_journal_paper_doi 10.1107/S1600536806051063
_journal_volume 63
_journal_year 2007
_chemical_formula_iupac 'C23 H17 N O4'
_chemical_formula_moiety 'C23 H17 N O4'
_chemical_formula_sum 'C23 H17 N O4'
_chemical_formula_weight 371.38
_chemical_name_systematic
;
[2-Methyl-4-(3-oxo-1,3-dihydroisobenzofuran-1-ylamino)phenyl]isobenzofuran-
1(3H)-one
;
_space_group_IT_number 7
_symmetry_cell_setting monoclinic
_symmetry_space_group_name_Hall 'P -2yc'
_symmetry_space_group_name_H-M 'P 1 c 1'
_atom_sites_solution_hydrogens geom
_atom_sites_solution_primary direct
_atom_sites_solution_secondary difmap
_audit_creation_method SHELXL-97
_cell_angle_alpha 90.00
_cell_angle_beta 92.444(5)
_cell_angle_gamma 90.00
_cell_formula_units_Z 2
_cell_length_a 5.1039(3)
_cell_length_b 6.1761(6)
_cell_length_c 28.5758(18)
_cell_measurement_reflns_used 7767
_cell_measurement_temperature 296
_cell_measurement_theta_max 25.02
_cell_measurement_theta_min 1.42
_cell_volume 899.95(12)
_computing_cell_refinement X-AREA
_computing_data_collection 'X-AREA (Stoe & Cie, 2002)'
_computing_data_reduction 'X-RED32 (Stoe & Cie, 2002)'
_computing_molecular_graphics 'ORTEP-3 for Windows (Farrugia, 1997)'
_computing_publication_material 'WinGX (Farrugia, 1999)'
_computing_structure_refinement 'SHELXL97 (Sheldrick, 1997)'
_computing_structure_solution 'SHELXS97 (Sheldrick, 1997)'
_diffrn_ambient_temperature 296
_diffrn_detector_area_resol_mean 6.67
_diffrn_measured_fraction_theta_full 0.997
_diffrn_measured_fraction_theta_max 0.997
_diffrn_measurement_device '2-circle goniometer'
_diffrn_measurement_device_type 'Stoe IPDS-2'
_diffrn_measurement_method \w
_diffrn_radiation_monochromator 'plane graphite'
_diffrn_radiation_type MoK\a
_diffrn_radiation_wavelength 0.71073
_diffrn_reflns_av_R_equivalents 0.1019
_diffrn_reflns_av_sigmaI/netI 0.0500
_diffrn_reflns_limit_h_max 6
_diffrn_reflns_limit_h_min -6
_diffrn_reflns_limit_k_max 7
_diffrn_reflns_limit_k_min -7
_diffrn_reflns_limit_l_max 33
_diffrn_reflns_limit_l_min -33
_diffrn_reflns_number 8708
_diffrn_reflns_theta_full 25.05
_diffrn_reflns_theta_max 25.05
_diffrn_reflns_theta_min 1.43
_diffrn_standards_decay_% <2
_diffrn_standards_number 0
_exptl_absorpt_coefficient_mu 0.094
_exptl_absorpt_correction_T_max 0.9899
_exptl_absorpt_correction_T_min 0.9628
_exptl_absorpt_correction_type integration
_exptl_absorpt_process_details '(X-RED32; Stoe & Cie, 2002)'
_exptl_crystal_colour 'light brown'
_exptl_crystal_density_diffrn 1.370
_exptl_crystal_density_method 'not measured'
_exptl_crystal_description prism
_exptl_crystal_F_000 388
_exptl_crystal_size_max 0.540
_exptl_crystal_size_mid 0.300
_exptl_crystal_size_min 0.120
_refine_diff_density_max 0.268
_refine_diff_density_min -0.193
_refine_ls_extinction_coef 0.055(13)
_refine_ls_extinction_expression Fc^*^=kFc[1+0.001xFc^2^\l^3^/sin(2\q)]^-1/4^
_refine_ls_extinction_method SHELXL97
_refine_ls_goodness_of_fit_ref 1.086
_refine_ls_hydrogen_treatment mixed
_refine_ls_matrix_type full
_refine_ls_number_parameters 258
_refine_ls_number_reflns 1592
_refine_ls_number_restraints 3
_refine_ls_restrained_S_all 1.085
_refine_ls_R_factor_all 0.0734
_refine_ls_R_factor_gt 0.0610
_refine_ls_shift/su_max 0.001
_refine_ls_shift/su_mean 0.000
_refine_ls_structure_factor_coef Fsqd
_refine_ls_weighting_details 'calc w=1/[\s^2^(Fo^2^)+(0.1066P)^2^+0.2251P] where P=(Fo^2^+2Fc^2^)/3'
_refine_ls_weighting_scheme calc
_refine_ls_wR_factor_gt 0.1757
_refine_ls_wR_factor_ref 0.1845
_reflns_number_gt 1251
_reflns_number_total 1592
_reflns_threshold_expression I>2\s(I)
_cod_data_source_file at2176.cif
_cod_data_source_block I
_cod_original_sg_symbol_H-M 'P c'
_cod_database_code 2211702
_cod_database_fobs_code 2211702

loop_
_symmetry_equiv_pos_as_xyz
'x, y, z'
'x, -y, z+1/2'

loop_
_atom_site_type_symbol
_atom_site_label
_atom_site_fract_x
_atom_site_fract_y
_atom_site_fract_z
_atom_site_U_iso_or_equiv
_atom_site_adp_type
_atom_site_calc_flag
_atom_site_refinement_flags
_atom_site_occupancy
C C1 0.2238(15) -0.0386(11) 0.3986(3) 0.0722(17) Uani d . 1
C C2 0.0468(13) 0.1036(9) 0.4237(2) 0.0616(14) Uani d . 1
C C3 -0.0572(17) 0.0779(11) 0.4675(3) 0.0764(18) Uani d . 1
H H3 -0.0166 -0.0418 0.4861 0.092 Uiso calc R 1
C C4 -0.2249(17) 0.2397(11) 0.4820(3) 0.080(2) Uani d . 1
H H4 -0.2999 0.2288 0.5110 0.096 Uiso calc R 1
C C5 -0.2815(15) 0.4182(12) 0.4534(2) 0.0738(18) Uani d . 1
H H5 -0.3926 0.5253 0.4639 0.089 Uiso calc R 1
C C6 -0.1776(13) 0.4399(11) 0.4102(2) 0.0673(16) Uani d . 1
H H6 -0.2145 0.5607 0.3916 0.081 Uiso calc R 1
C C7 -0.0174(12) 0.2778(10) 0.3952(2) 0.0606(14) Uani d . 1
C C8 0.1114(13) 0.2502(10) 0.3495(2) 0.0623(15) Uani d . 1
H H8 -0.0239 0.2272 0.3246 0.075 Uiso calc R 1
C C9 0.3990(13) 0.4331(10) 0.2953(2) 0.0620(15) Uani d . 1
C C10 0.5739(13) 0.5989(10) 0.2874(2) 0.0607(14) Uani d . 1
H H10 0.6003 0.7042 0.3104 0.073 Uiso calc R 1
C C11 0.7122(12) 0.6153(10) 0.2466(2) 0.0596(14) Uani d . 1
C C12 0.6622(12) 0.4629(10) 0.2110(2) 0.0615(15) Uani d . 1
C C13 0.4843(14) 0.2997(13) 0.2195(2) 0.0735(18) Uani d . 1
H H13 0.4482 0.1989 0.1959 0.088 Uiso calc R 1
C C14 0.3589(14) 0.2784(12) 0.2605(2) 0.0708(18) Uani d . 1
H H14 0.2479 0.1616 0.2651 0.085 Uiso calc R 1
C C15 0.9056(16) 0.7977(11) 0.2413(3) 0.081(2) Uani d . 1
H H15A 0.8393 0.8966 0.2177 0.097 Uiso calc R 1
H H15B 1.0703 0.7398 0.2321 0.097 Uiso calc R 1
H H15C 0.9301 0.8728 0.2705 0.097 Uiso calc R 1
C C16 0.7892(12) 0.4666(10) 0.1647(2) 0.0614(15) Uani d . 1
H H16 0.9132 0.5877 0.1640 0.074 Uiso calc R 1
C C17 0.6042(12) 0.4788(9) 0.1233(2) 0.0564(13) Uani d . 1
C C18 0.4134(14) 0.6369(11) 0.1111(2) 0.0677(16) Uani d . 1
H H18 0.3930 0.7595 0.1296 0.081 Uiso calc R 1
C C19 0.2579(14) 0.6036(12) 0.0709(3) 0.0724(17) Uani d . 1
H H19 0.1300 0.7048 0.0622 0.087 Uiso calc R 1
C C20 0.2904(16) 0.4215(13) 0.0435(3) 0.0796(19) Uani d . 1
H H20 0.1855 0.4044 0.0164 0.095 Uiso calc R 1
C C21 0.4750(15) 0.2636(11) 0.0555(2) 0.0726(18) Uani d . 1
H H21 0.4931 0.1401 0.0373 0.087 Uiso calc R 1
C C22 0.6318(12) 0.2983(10) 0.0958(2) 0.0614(15) Uani d . 1
C C23 0.8346(14) 0.1621(11) 0.1170(3) 0.0738(18) Uani d . 1
N N1 0.2714(11) 0.4265(9) 0.33723(18) 0.0672(14) Uani d D 1
O O1 0.3282(13) -0.2054(8) 0.4116(2) 0.0952(17) Uani d . 1
O O2 0.2655(10) 0.0486(7) 0.35637(17) 0.0762(13) Uani d . 1
O O3 0.9179(13) -0.0058(9) 0.1046(2) 0.1006(18) Uani d . 1
O O4 0.9290(9) 0.2620(8) 0.15717(18) 0.0771(13) Uani d . 1
H H1 0.315(16) 0.515(11) 0.360(2) 0.092 Uiso d D 1

loop_
_atom_site_aniso_label
_atom_site_aniso_U_11
_atom_site_aniso_U_22
_atom_site_aniso_U_33
_atom_site_aniso_U_12
_atom_site_aniso_U_13
_atom_site_aniso_U_23
C1 0.088(5) 0.055(4) 0.074(4) 0.008(3) 0.010(3) 0.000(3)
C2 0.070(4) 0.053(3) 0.062(3) 0.004(3) 0.004(3) 0.000(3)
C3 0.095(5) 0.065(4) 0.070(4) 0.004(4) 0.010(4) 0.011(3)
C4 0.097(5) 0.077(5) 0.066(4) 0.007(4) 0.021(4) 0.008(3)
C5 0.074(4) 0.077(4) 0.071(4) 0.018(3) 0.012(3) -0.001(3)
C6 0.071(4) 0.063(4) 0.069(4) 0.015(3) 0.009(3) 0.001(3)
C7 0.060(3) 0.060(3) 0.063(3) -0.001(3) 0.004(3) 0.003(3)
C8 0.071(4) 0.057(3) 0.059(3) -0.001(3) 0.007(3) -0.003(3)
C9 0.072(4) 0.057(4) 0.057(3) -0.001(3) 0.007(3) -0.002(2)
C10 0.071(4) 0.049(3) 0.062(3) -0.009(3) -0.002(3) -0.004(2)
C11 0.060(3) 0.054(3) 0.065(3) 0.001(3) 0.004(3) 0.003(3)
C12 0.058(3) 0.060(3) 0.067(4) -0.005(3) 0.011(3) -0.001(3)
C13 0.077(4) 0.079(5) 0.065(4) -0.020(4) 0.016(3) -0.017(3)
C14 0.082(4) 0.066(4) 0.065(4) -0.029(3) 0.011(3) -0.008(3)
C15 0.092(5) 0.066(4) 0.084(5) -0.024(4) 0.013(4) 0.001(4)
C16 0.058(3) 0.059(3) 0.068(4) -0.001(3) 0.008(3) -0.002(3)
C17 0.066(3) 0.046(3) 0.059(3) -0.002(3) 0.022(3) 0.001(2)
C18 0.082(4) 0.061(3) 0.062(4) 0.013(3) 0.014(3) 0.001(3)
C19 0.072(4) 0.070(4) 0.076(4) 0.013(3) 0.014(3) 0.005(3)
C20 0.078(4) 0.093(5) 0.068(4) 0.003(4) 0.009(3) -0.006(4)
C21 0.083(4) 0.067(4) 0.069(4) -0.007(3) 0.017(3) -0.011(3)
C22 0.065(4) 0.051(3) 0.070(4) 0.003(3) 0.016(3) -0.006(3)
C23 0.078(4) 0.055(3) 0.091(5) 0.005(3) 0.025(4) 0.002(3)
N1 0.083(4) 0.059(3) 0.060(3) -0.010(3) 0.012(3) -0.005(2)
O1 0.116(4) 0.063(3) 0.106(4) 0.023(3) 0.008(3) 0.004(3)
O2 0.091(3) 0.060(3) 0.079(3) 0.006(2) 0.021(2) -0.008(2)
O3 0.108(4) 0.073(3) 0.123(5) 0.022(3) 0.026(3) -0.006(3)
O4 0.067(3) 0.083(3) 0.082(3) 0.019(2) 0.009(2) 0.000(2)

loop_
_atom_type_symbol
_atom_type_description
_atom_type_scat_dispersion_real
_atom_type_scat_dispersion_imag
_atom_type_scat_source
C C 0.0033 0.0000 'International Tables Vol C Tables 4.2.6.8 and 6.1.1.4'
H H 0.0000 0.0000 'International Tables Vol C Tables 4.2.6.8 and 6.1.1.4'
N N 0.0061 0.0000 'International Tables Vol C Tables 4.2.6.8 and 6.1.1.4'
O O 0.0106 0.0000 'International Tables Vol C Tables 4.2.6.8 and 6.1.1.4'

loop_
_geom_angle_atom_site_label_1
_geom_angle_atom_site_label_2
_geom_angle_atom_site_label_3
_geom_angle
_geom_angle_publ_flag
O1 C1 O2 122.0(7) y
O1 C1 C2 129.2(7) y
O2 C1 C2 108.8(5) ?
C7 C2 C3 122.0(6) ?
C7 C2 C1 108.3(6) ?
C3 C2 C1 129.6(6) ?
C2 C3 C4 116.8(6) ?
C2 C3 H3 121.6 ?
C4 C3 H3 121.6 ?
C3 C4 C5 120.5(7) ?
C3 C4 H4 119.8 ?
C5 C4 H4 119.8 ?
C6 C5 C4 121.8(7) ?
C6 C5 H5 119.1 ?
C4 C5 H5 119.1 ?
C5 C6 C7 117.9(6) ?
C5 C6 H6 121.1 ?
C7 C6 H6 121.1 ?
C6 C7 C2 121.0(6) ?
C6 C7 C8 130.1(6) ?
C2 C7 C8 108.9(5) ?
N1 C8 O2 111.8(5) y
N1 C8 C7 114.1(5) ?
O2 C8 C7 103.3(5) ?
N1 C8 H8 109.1 ?
O2 C8 H8 109.1 ?
C7 C8 H8 109.1 ?
C10 C9 C14 118.0(6) ?
C10 C9 N1 119.5(5) ?
C14 C9 N1 122.5(6) ?
C9 C10 C11 123.0(6) ?
C9 C10 H10 118.5 ?
C11 C10 H10 118.5 ?
C10 C11 C12 118.4(6) ?
C10 C11 C15 119.8(6) ?
C12 C11 C15 121.8(6) ?
C13 C12 C11 117.6(6) ?
C13 C12 C16 118.5(6) ?
C11 C12 C16 123.9(6) ?
C14 C13 C12 123.7(6) ?
C14 C13 H13 118.2 ?
C12 C13 H13 118.2 ?
C13 C14 C9 119.3(6) ?
C13 C14 H14 120.4 ?
C9 C14 H14 120.4 ?
C11 C15 H15A 109.5 ?
C11 C15 H15B 109.5 ?
H15A C15 H15B 109.5 ?
C11 C15 H15C 109.5 ?
H15A C15 H15C 109.5 ?
H15B C15 H15C 109.5 ?
O4 C16 C17 102.9(5) ?
O4 C16 C12 110.3(5) y
C17 C16 C12 114.9(5) ?
O4 C16 H16 109.5 ?
C17 C16 H16 109.5 ?
C12 C16 H16 109.5 ?
C22 C17 C18 120.5(6) ?
C22 C17 C16 109.7(5) ?
C18 C17 C16 129.8(5) ?
C19 C18 C17 117.8(6) ?
C19 C18 H18 121.1 ?
C17 C18 H18 121.1 ?
C18 C19 C20 120.8(7) ?
C18 C19 H19 119.6 ?
C20 C19 H19 119.6 ?
C19 C20 C21 121.9(7) ?
C19 C20 H20 119.1 ?
C21 C20 H20 119.1 ?
C20 C21 C22 117.1(6) ?
C20 C21 H21 121.4 ?
C22 C21 H21 121.4 ?
C17 C22 C21 121.9(6) ?
C17 C22 C23 108.8(6) ?
C21 C22 C23 129.3(6) ?
O3 C23 O4 121.8(7) y
O3 C23 C22 130.3(8) y
O4 C23 C22 107.9(6) ?
C9 N1 C8 122.2(5) ?
C9 N1 H1 121(6) ?
C8 N1 H1 115(6) ?
C1 O2 C8 110.6(5) ?
C23 O4 C16 110.7(5) ?

loop_
_geom_bond_atom_site_label_1
_geom_bond_atom_site_label_2
_geom_bond_distance
_geom_bond_publ_flag
C1 O1 1.210(8) y
C1 O2 1.347(8) y
C1 C2 1.468(9) ?
C2 C7 1.380(9) y
C2 C3 1.388(9) ?
C3 C4 1.391(10) ?
C3 H3 0.9300 ?
C4 C5 1.395(10) ?
C4 H4 0.9300 ?
C5 C6 1.371(9) ?
C5 H5 0.9300 ?
C6 C7 1.373(9) ?
C6 H6 0.9300 ?
C7 C8 1.498(9) ?
C8 N1 1.414(8) ?
C8 O2 1.481(8) y
C8 H8 0.9800 ?
C9 C10 1.384(9) ?
C9 C14 1.387(9) ?
C9 N1 1.389(8) y
C10 C11 1.391(9) ?
C10 H10 0.9300 ?
C11 C12 1.401(9) ?
C11 C15 1.510(9) ?
C12 C13 1.385(10) ?
C12 C16 1.499(8) y
C13 C14 1.366(9) ?
C13 H13 0.9300 ?
C14 H14 0.9300 ?
C15 H15A 0.9600 ?
C15 H15B 0.9600 ?
C15 H15C 0.9600 ?
C16 O4 1.472(8) y
C16 C17 1.483(9) ?
C16 H16 0.9800 ?
C17 C22 1.374(8) y
C17 C18 1.412(9) ?
C18 C19 1.384(10) ?
C18 H18 0.9300 ?
C19 C20 1.385(10) ?
C19 H19 0.9300 ?
C20 C21 1.388(11) ?
C20 H20 0.9300 ?
C21 C22 1.392(10) ?
C21 H21 0.9300 ?
C22 C23 1.446(10) ?
C23 O3 1.180(8) y
C23 O4 1.372(10) y
N1 H1 0.88(7) ?

loop_
_geom_hbond_atom_site_label_D
_geom_hbond_atom_site_label_H
_geom_hbond_atom_site_label_A
_geom_hbond_site_symmetry_A
_geom_hbond_distance_DH
_geom_hbond_distance_HA
_geom_hbond_distance_DA
_geom_hbond_angle_DHA
N1 H1 O1 1_565 0.88(7) 2.26(6) 3.118(7) 164(7)
C5 H5 O1 1_465 0.93 2.62 3.256(9) 126.3
C19 H19 O3 1_465 0.93 2.44 3.147(9) 132.9
C15 H15b Cg1 1_655 0.96 3.00 3.861(8) 149.63
C4 H4 Cg2 2_465 0.93 3.18 3.912(9) 136.8

loop_
_geom_torsion_atom_site_label_1
_geom_torsion_atom_site_label_2
_geom_torsion_atom_site_label_3
_geom_torsion_atom_site_label_4
_geom_torsion
_geom_torsion_publ_flag
O1 C1 C2 C7 178.5(8) ?
O2 C1 C2 C7 0.3(8) ?
O1 C1 C2 C3 -3.9(13) ?
O2 C1 C2 C3 177.9(7) ?
C7 C2 C3 C4 -1.7(11) ?
C1 C2 C3 C4 -179.0(7) ?
C2 C3 C4 C5 -0.3(11) ?
C3 C4 C5 C6 0.7(12) ?
C4 C5 C6 C7 1.0(11) ?
C5 C6 C7 C2 -3.0(10) ?
C5 C6 C7 C8 176.4(7) ?
C3 C2 C7 C6 3.4(10) ?
C1 C2 C7 C6 -178.8(6) ?
C3 C2 C7 C8 -176.1(7) ?
C1 C2 C7 C8 1.7(7) ?
C6 C7 C8 N1 56.1(9) y
C2 C7 C8 N1 -124.5(6) ?
C6 C7 C8 O2 177.6(7) ?
C2 C7 C8 O2 -2.9(6) ?
C14 C9 C10 C11 -0.8(9) ?
N1 C9 C10 C11 179.1(6) ?
C9 C10 C11 C12 3.2(9) ?
C9 C10 C11 C15 -178.2(6) ?
C10 C11 C12 C13 -2.4(9) ?
C15 C11 C12 C13 179.1(7) ?
C10 C11 C12 C16 177.6(6) ?
C15 C11 C12 C16 -1.0(10) ?
C11 C12 C13 C14 -0.8(11) ?
C16 C12 C13 C14 179.2(7) ?
C12 C13 C14 C9 3.3(12) ?
C10 C9 C14 C13 -2.5(10) ?
N1 C9 C14 C13 177.7(7) ?
C13 C12 C16 O4 -57.8(8) ?
C11 C12 C16 O4 122.2(7) ?
C13 C12 C16 C17 57.8(8) ?
C11 C12 C16 C17 -122.1(6) y
O4 C16 C17 C22 1.2(6) ?
C12 C16 C17 C22 -118.6(6) ?
O4 C16 C17 C18 178.7(6) ?
C12 C16 C17 C18 58.9(9) ?
C22 C17 C18 C19 -0.1(9) ?
C16 C17 C18 C19 -177.4(6) ?
C17 C18 C19 C20 -0.4(10) ?
C18 C19 C20 C21 1.2(11) ?
C19 C20 C21 C22 -1.5(11) ?
C18 C17 C22 C21 -0.1(9) ?
C16 C17 C22 C21 177.6(6) ?
C18 C17 C22 C23 -178.5(6) ?
C16 C17 C22 C23 -0.7(7) ?
C20 C21 C22 C17 0.9(10) ?
C20 C21 C22 C23 178.9(7) ?
C17 C22 C23 O3 -180.0(7) ?
C21 C22 C23 O3 1.9(12) ?
C17 C22 C23 O4 -0.2(7) ?
C21 C22 C23 O4 -178.3(7) ?
C10 C9 N1 C8 -173.4(6) y
C14 C9 N1 C8 6.5(10) ?
O2 C8 N1 C9 65.6(8) ?
C7 C8 N1 C9 -177.6(6) ?
O1 C1 O2 C8 179.4(7) ?
C2 C1 O2 C8 -2.2(7) ?
N1 C8 O2 C1 126.3(6) ?
C7 C8 O2 C1 3.2(7) ?
O3 C23 O4 C16 -179.2(6) ?
C22 C23 O4 C16 1.0(7) ?
C17 C16 O4 C23 -1.4(6) ?
C12 C16 O4 C23 121.6(6) ?
